data_1530387
loop_
_publ_author_name
'Fanelli, Roberto'
'Salah, Khoubaib Ben Haj'
'Inguimbert, Nicolas'
'Didierjean, Claude'
'Martinez, Jean'
'Cavelier, Florine'

_publ_section_title
;
 Access to \a,\a-Disubstituted Disilylated Amino Acids and Their Use in
 Solid-Phase Peptide Synthesis.
;
_journal_issue 18
_journal_name_full 'Organic letters'
_journal_page_first 4498
_journal_page_last 4501
_journal_paper_doi 10.1021/acs.orglett.5b02175
_journal_volume 17
_journal_year 2015
_chemical_absolute_configuration syn
_chemical_formula_sum 'C32 H59 N O4 Si2'
_chemical_formula_weight 577.98
_space_group_IT_number 4
_symmetry_cell_setting monoclinic
_symmetry_Int_Tables_number 4
_symmetry_space_group_name_Hall 'P 2yb'
_symmetry_space_group_name_H-M 'P 1 21 1'
_atom_sites_solution_hydrogens geom
_audit_creation_date 2015-07-06T10:31:52-00:00
_audit_creation_method 'WinGX routine CIF_UPDATE'
_cell_angle_alpha 90
_cell_angle_beta 92.581(10)
_cell_angle_gamma 90
_cell_formula_units_Z 4
_cell_length_a 16.472(2)
_cell_length_b 18.5630(4)
_cell_length_c 11.996(2)
_cell_measurement_temperature 100(2)
_cell_volume 3664.3(8)
_computing_structure_refinement 'SHELXL-2014/7 (Sheldrick, 2014)'
_diffrn_ambient_temperature 100(2)
_diffrn_measured_fraction_theta_full 1
_diffrn_measured_fraction_theta_max 0.98
_diffrn_measurement_device_type 'SuperNova, Dual, Cu at zero, Atlas'
_diffrn_measurement_method '\w scans'
_diffrn_radiation_monochromator mirror
_diffrn_radiation_source 'SuperNova (Cu) X-ray Source'
_diffrn_radiation_type CuK\a
_diffrn_radiation_wavelength 1.54184
_diffrn_reflns_av_R_equivalents 0.0657
_diffrn_reflns_av_unetI/netI 0.0596
_diffrn_reflns_Laue_measured_fraction_full 1
_diffrn_reflns_Laue_measured_fraction_max 0.98
_diffrn_reflns_limit_h_max 20
_diffrn_reflns_limit_h_min -20
_diffrn_reflns_limit_k_max 23
_diffrn_reflns_limit_k_min -23
_diffrn_reflns_limit_l_max 15
_diffrn_reflns_limit_l_min -13
_diffrn_reflns_number 43981
_diffrn_reflns_point_group_measured_fraction_full 1
_diffrn_reflns_point_group_measured_fraction_max 0.98
_diffrn_reflns_theta_full 67.684
_diffrn_reflns_theta_max 77.72
_diffrn_reflns_theta_min 3.589
_exptl_absorpt_coefficient_mu 1.118
_exptl_absorpt_correction_T_max 1.00000
_exptl_absorpt_correction_T_min 0.71997
_exptl_absorpt_correction_type gaussian
_exptl_absorpt_process_details
;
CrysAlisPro, Agilent Technologies,
Version 1.171.37.31 (release 14-01-2014 CrysAlis171 .NET)
(compiled Jan 14 2014,18:38:18)
Empirical absorption correction using spherical harmonics,
 implemented in SCALE3 ABSPACK scaling algorithm.
Final absorption correction factors: Amin= 0.8536 and Amax= 1.1856.
;
_exptl_crystal_density_diffrn 1.048
_exptl_crystal_description prismatic
_exptl_crystal_F_000 1272
_exptl_crystal_size_max 0.32
_exptl_crystal_size_mid 0.142
_exptl_crystal_size_min 0.077
_refine_diff_density_max 0.726
_refine_diff_density_min -0.319
_refine_diff_density_rms 0.063
_refine_ls_abs_structure_details
;
 Refined as an inversion twin.
;
_refine_ls_extinction_method none
_refine_ls_goodness_of_fit_ref 1.033
_refine_ls_hydrogen_treatment constr
_refine_ls_matrix_type full
_refine_ls_number_parameters 704
_refine_ls_number_reflns 15195
_refine_ls_number_restraints 1
_refine_ls_restrained_S_all 1.033
_refine_ls_R_factor_all 0.091
_refine_ls_R_factor_gt 0.0711
_refine_ls_shift/su_max 0
_refine_ls_shift/su_mean 0
_refine_ls_structure_factor_coef Fsqd
_refine_ls_weighting_details 'w=1/[\s^2^(Fo^2^)+(0.1047P)^2^+2.3548P] where P=(Fo^2^+2Fc^2^)/3'
_refine_ls_weighting_scheme calc
_refine_ls_wR_factor_gt 0.1853
_refine_ls_wR_factor_ref 0.2092
_reflns_Friedel_coverage 0.939
_reflns_Friedel_fraction_full 1
_reflns_Friedel_fraction_max 0.98
_reflns_number_gt 12026
_reflns_number_total 15195
_reflns_threshold_expression 'I > 2\s(I)'
_cod_data_source_file ol5b02175_si_002.cif
_cod_data_source_block fr248
_cod_depositor_comments 'Adding full bibliography for 1530387.cif.'
_cod_original_cell_volume 3664.4(8)
_cod_original_sg_symbol_H-M 'P 21'
_cod_database_code 1530387

loop_
_symmetry_equiv_pos_as_xyz
'x, y, z'
'-x, y+1/2, -z'

loop_
_atom_site_label
_atom_site_type_symbol
_atom_site_fract_x
_atom_site_fract_y
_atom_site_fract_z
_atom_site_U_iso_or_equiv
_atom_site_adp_type
_atom_site_occupancy
_atom_site_site_symmetry_order
_atom_site_calc_flag
_atom_site_refinement_flags_posn
_atom_site_refinement_flags_adp
Si1 Si 1.37085(11) -0.09430(12) 0.42510(17) 0.0535(5) Uani 1 1 d . .
Si2 Si 0.74415(9) -0.19504(10) 0.63876(15) 0.0407(4) Uani 1 1 d . .
Si41 Si 0.64083(11) -0.04809(11) 1.07663(17) 0.0511(5) Uani 1 1 d . .
Si42 Si 1.26808(9) 0.04497(9) 0.85758(14) 0.0401(4) Uani 1 1 d . .
O1 O 1.1269(3) -0.2243(2) 0.8132(3) 0.0370(9) Uani 1 1 d . .
O2 O 1.1147(3) -0.2802(2) 0.6440(4) 0.0395(9) Uani 1 1 d . .
O3 O 1.0272(2) -0.0292(2) 0.6299(3) 0.0354(9) Uani 1 1 d . .
O4 O 1.0369(2) -0.0398(2) 0.4421(3) 0.0350(8) Uani 1 1 d . .
O41 O 0.8791(3) 0.0833(2) 0.6813(3) 0.0379(9) Uani 1 1 d . .
O42 O 0.8916(3) 0.1392(2) 0.8503(4) 0.0406(10) Uani 1 1 d . .
O43 O 0.9797(2) -0.1119(2) 0.8651(3) 0.0360(9) Uani 1 1 d . .
O44 O 0.9709(2) -0.0995(2) 1.0520(3) 0.0349(8) Uani 1 1 d . .
N1 N 1.0863(3) -0.1606(2) 0.6662(4) 0.0299(9) Uani 1 1 d . .
H1 H 1.0867 -0.1254 0.7154 0.036 Uiso 1 1 calc R U
N41 N 0.9231(3) 0.0203(3) 0.8284(4) 0.0310(9) Uani 1 1 d . .
H41 H 0.924 -0.015 0.7794 0.037 Uiso 1 1 calc R U
C1 C 1.2461(4) -0.2829(3) 0.8965(5) 0.0380(13) Uani 1 1 d . .
C2 C 1.3022(4) -0.2604(4) 0.8202(6) 0.0478(16) Uani 1 1 d . .
H2 H 1.2837 -0.2479 0.7466 0.057 Uiso 1 1 calc R U
C3 C 1.3840(5) -0.2559(5) 0.8495(8) 0.062(2) Uani 1 1 d . .
H3 H 1.4214 -0.2401 0.7967 0.074 Uiso 1 1 calc R U
C4 C 1.4113(5) -0.2747(5) 0.9575(8) 0.062(2) Uani 1 1 d . .
H4 H 1.4676 -0.2724 0.9782 0.075 Uiso 1 1 calc R U
C5 C 1.3564(4) -0.2966(4) 1.0342(7) 0.0538(18) Uani 1 1 d . .
H5 H 1.375 -0.3095 1.1076 0.065 Uiso 1 1 calc R U
C6 C 1.2749(4) -0.2998(4) 1.0049(6) 0.0429(14) Uani 1 1 d . .
H6 H 1.2375 -0.3136 1.0591 0.052 Uiso 1 1 calc R U
C7 C 1.1582(4) -0.2898(3) 0.8643(5) 0.0396(13) Uani 1 1 d . .
H7A H 1.1502 -0.3303 0.8112 0.048 Uiso 1 1 calc R U
H7B H 1.1276 -0.3008 0.9314 0.048 Uiso 1 1 calc R U
C8 C 1.1091(3) -0.2270(3) 0.7013(5) 0.0316(11) Uani 1 1 d . .
C9 C 1.0608(3) -0.1441(3) 0.5497(5) 0.0302(11) Uani 1 1 d . .
C10 C 1.0410(3) -0.0639(3) 0.5481(5) 0.0308(11) Uani 1 1 d . .
C11 C 1.0043(4) 0.0316(3) 0.4110(5) 0.0369(12) Uani 1 1 d . .
C12 C 1.0297(4) 0.0387(4) 0.2914(5) 0.0458(14) Uani 1 1 d . .
H12A H 1.011 0.0851 0.2609 0.069 Uiso 1 1 calc R U
H12B H 1.089 0.0359 0.2896 0.069 Uiso 1 1 calc R U
H12C H 1.0053 -0.0005 0.2465 0.069 Uiso 1 1 calc R U
C13 C 1.0430(4) 0.0918(4) 0.4806(6) 0.0460(15) Uani 1 1 d . .
H13A H 1.0194 0.138 0.4568 0.069 Uiso 1 1 calc R U
H13B H 1.0329 0.0837 0.5595 0.069 Uiso 1 1 calc R U
H13C H 1.1017 0.0924 0.4705 0.069 Uiso 1 1 calc R U
C14 C 0.9129(4) 0.0289(4) 0.4179(6) 0.0451(14) Uani 1 1 d . .
H14A H 0.8897 0.076 0.3975 0.068 Uiso 1 1 calc R U
H14B H 0.8907 -0.0079 0.3664 0.068 Uiso 1 1 calc R U
H14C H 0.899 0.0168 0.4943 0.068 Uiso 1 1 calc R U
C15 C 1.1283(3) -0.1622(3) 0.4702(5) 0.0334(11) Uani 1 1 d . .
H15A H 1.1387 -0.2147 0.4741 0.04 Uiso 1 1 calc R U
H15B H 1.1084 -0.151 0.393 0.04 Uiso 1 1 calc R U
C16 C 1.2083(4) -0.1231(4) 0.4927(5) 0.0411(14) Uani 1 1 d . .
H16A H 1.2297 -0.135 0.569 0.049 Uiso 1 1 calc R U
H16B H 1.1987 -0.0705 0.4893 0.049 Uiso 1 1 calc R U
C17 C 1.2723(4) -0.1433(4) 0.4086(6) 0.0471(15) Uani 1 1 d . .
H17A H 1.249 -0.1343 0.3324 0.057 Uiso 1 1 calc R U
H17B H 1.2833 -0.1956 0.415 0.057 Uiso 1 1 calc R U
C18 C 1.3470(8) 0.0112(5) 0.3940(8) 0.092(3) Uani 1 1 d . .
H18A H 1.3054 0.0281 0.4451 0.11 Uiso 1 1 calc R U
H18B H 1.397 0.0396 0.4099 0.11 Uiso 1 1 calc R U
C19 C 1.3175(10) 0.0248(7) 0.2769(10) 0.126(5) Uani 1 1 d . .
H19A H 1.3069 0.0763 0.2665 0.188 Uiso 1 1 calc R U
H19B H 1.3588 0.0092 0.2259 0.188 Uiso 1 1 calc R U
H19C H 1.2672 -0.0023 0.2612 0.188 Uiso 1 1 calc R U
C20 C 1.4402(6) -0.1265(5) 0.3200(10) 0.089(3) Uani 1 1 d . .
H20A H 1.4148 -0.1173 0.2449 0.107 Uiso 1 1 calc R U
H20B H 1.4909 -0.0979 0.3267 0.107 Uiso 1 1 calc R U
C21 C 1.4608(6) -0.2015(6) 0.3281(13) 0.121(5) Uani 1 1 d . .
H21A H 1.4977 -0.214 0.2693 0.181 Uiso 1 1 calc R U
H21B H 1.4875 -0.2111 0.4012 0.181 Uiso 1 1 calc R U
H21C H 1.4113 -0.2306 0.3193 0.181 Uiso 1 1 calc R U
C22 C 1.4067(4) -0.0986(5) 0.5724(7) 0.064(2) Uani 1 1 d . .
H22A H 1.3617 -0.0841 0.6194 0.077 Uiso 1 1 calc R U
H22B H 1.4206 -0.1493 0.5909 0.077 Uiso 1 1 calc R U
C23 C 1.4815(6) -0.0509(7) 0.6028(10) 0.095(3) Uani 1 1 d . .
H23A H 1.4965 -0.0564 0.6823 0.142 Uiso 1 1 calc R U
H23B H 1.5271 -0.0656 0.5584 0.142 Uiso 1 1 calc R U
H23C H 1.4681 -0.0003 0.5869 0.142 Uiso 1 1 calc R U
C24 C 0.9810(3) -0.1849(3) 0.5140(5) 0.0322(11) Uani 1 1 d . .
H24A H 0.9652 -0.1716 0.4362 0.039 Uiso 1 1 calc R U
H24B H 0.9922 -0.2373 0.5155 0.039 Uiso 1 1 calc R U
C25 C 0.9098(3) -0.1696(4) 0.5871(5) 0.0362(12) Uani 1 1 d . .
H25A H 0.8963 -0.1177 0.5826 0.043 Uiso 1 1 calc R U
H25B H 0.926 -0.1808 0.6657 0.043 Uiso 1 1 calc R U
C26 C 0.8343(3) -0.2137(3) 0.5526(5) 0.0375(12) Uani 1 1 d . .
H26A H 0.8479 -0.2655 0.5584 0.045 Uiso 1 1 calc R U
H26B H 0.8193 -0.2033 0.4734 0.045 Uiso 1 1 calc R U
C27 C 0.7167(4) -0.0977(4) 0.6275(6) 0.0507(16) Uani 1 1 d . .
H27A H 0.6661 -0.0898 0.6673 0.061 Uiso 1 1 calc R U
H27B H 0.7602 -0.0692 0.6664 0.061 Uiso 1 1 calc R U
C28 C 0.7042(5) -0.0688(5) 0.5096(7) 0.064(2) Uani 1 1 d . .
H28A H 0.6901 -0.0176 0.5125 0.095 Uiso 1 1 calc R U
H28B H 0.7544 -0.0748 0.4697 0.095 Uiso 1 1 calc R U
H28C H 0.6601 -0.0954 0.4707 0.095 Uiso 1 1 calc R U
C29 C 0.7712(5) -0.2178(5) 0.7876(6) 0.063(2) Uani 1 1 d . .
H29A H 0.812 -0.1827 0.817 0.076 Uiso 1 1 calc R U
H29B H 0.7221 -0.2124 0.8315 0.076 Uiso 1 1 calc R U
C30 C 0.8052(9) -0.2939(6) 0.8055(11) 0.128(6) Uani 1 1 d . .
H30A H 0.8178 -0.3017 0.8852 0.192 Uiso 1 1 calc R U
H30B H 0.7647 -0.3292 0.7786 0.192 Uiso 1 1 calc R U
H30C H 0.8547 -0.2994 0.7641 0.192 Uiso 1 1 calc R U
C31 C 0.6578(4) -0.2539(4) 0.5842(6) 0.0526(17) Uani 1 1 d . .
H31A H 0.6411 -0.2378 0.5079 0.063 Uiso 1 1 calc R U
H31B H 0.6778 -0.304 0.5787 0.063 Uiso 1 1 calc R U
C32 C 0.5833(5) -0.2536(6) 0.6555(8) 0.074(3) Uani 1 1 d . .
H32A H 0.5415 -0.2853 0.6217 0.111 Uiso 1 1 calc R U
H32B H 0.5987 -0.2708 0.7307 0.111 Uiso 1 1 calc R U
H32C H 0.5619 -0.2044 0.6598 0.111 Uiso 1 1 calc R U
C41 C 0.7553(4) 0.1373(3) 0.6040(5) 0.0374(13) Uani 1 1 d . .
C42 C 0.7026(4) 0.1116(4) 0.6825(6) 0.0484(16) Uani 1 1 d . .
H42 H 0.7233 0.099 0.7551 0.058 Uiso 1 1 calc R U
C43 C 0.6216(4) 0.1042(5) 0.6562(7) 0.0578(19) Uani 1 1 d . .
H43 H 0.5868 0.0857 0.7104 0.069 Uiso 1 1 calc R U
C44 C 0.5890(4) 0.1234(4) 0.5516(8) 0.0577(19) Uani 1 1 d . .
H44 H 0.5324 0.1186 0.5343 0.069 Uiso 1 1 calc R U
C45 C 0.6401(4) 0.1496(4) 0.4732(7) 0.0541(18) Uani 1 1 d . .
H45 H 0.6187 0.1635 0.4015 0.065 Uiso 1 1 calc R U
C46 C 0.7232(4) 0.1558(4) 0.4992(6) 0.0431(14) Uani 1 1 d . .
H46 H 0.7583 0.1729 0.4443 0.052 Uiso 1 1 calc R U
C47 C 0.8444(3) 0.1481(3) 0.6318(5) 0.0369(13) Uani 1 1 d . .
H47A H 0.8727 0.1601 0.5631 0.044 Uiso 1 1 calc R U
H47B H 0.852 0.1888 0.6846 0.044 Uiso 1 1 calc R U
C48 C 0.8983(3) 0.0853(3) 0.7927(5) 0.0324(11) Uani 1 1 d . .
C49 C 0.9490(3) 0.0046(3) 0.9444(4) 0.0297(11) Uani 1 1 d . .
C50 C 0.9677(3) -0.0765(3) 0.9477(5) 0.0314(11) Uani 1 1 d . .
C51 C 1.0028(4) -0.1720(3) 1.0845(5) 0.0374(12) Uani 1 1 d . .
C52 C 0.9624(4) -0.2321(4) 1.0137(5) 0.0429(14) Uani 1 1 d . .
H52A H 0.9849 -0.2788 1.0375 0.064 Uiso 1 1 calc R U
H52B H 0.9037 -0.2318 1.0237 0.064 Uiso 1 1 calc R U
H52C H 0.9729 -0.2242 0.9349 0.064 Uiso 1 1 calc R U
C53 C 0.9796(4) -0.1784(4) 1.2049(6) 0.0473(15) Uani 1 1 d . .
H53A H 0.998 -0.2249 1.2351 0.071 Uiso 1 1 calc R U
H53B H 1.0053 -0.1394 1.2488 0.071 Uiso 1 1 calc R U
H53C H 0.9204 -0.1749 1.2086 0.071 Uiso 1 1 calc R U
C54 C 1.0941(4) -0.1700(4) 1.0771(6) 0.0437(14) Uani 1 1 d . .
H54A H 1.1169 -0.2172 1.0981 0.065 Uiso 1 1 calc R U
H54B H 1.1079 -0.1585 1.0005 0.065 Uiso 1 1 calc R U
H54C H 1.1168 -0.1331 1.128 0.065 Uiso 1 1 calc R U
C55 C 0.8817(3) 0.0237(3) 1.0244(5) 0.0331(11) Uani 1 1 d . .
H55A H 0.9017 0.0126 1.1016 0.04 Uiso 1 1 calc R U
H55B H 0.8718 0.0762 1.0202 0.04 Uiso 1 1 calc R U
C56 C 0.8009(3) -0.0153(4) 1.0019(5) 0.0383(13) Uani 1 1 d . .
H56A H 0.8102 -0.0679 1.0041 0.046 Uiso 1 1 calc R U
H56B H 0.779 -0.0027 0.9262 0.046 Uiso 1 1 calc R U
C57 C 0.7383(4) 0.0046(3) 1.0875(6) 0.0424(14) Uani 1 1 d . .
H57A H 0.7252 0.0565 1.0792 0.051 Uiso 1 1 calc R U
H57B H 0.7635 -0.0023 1.1632 0.051 Uiso 1 1 calc R U
C58 C 0.6461(7) -0.1281(6) 1.1572(10) 0.095(3) Uani 1 1 d . .
H58A H 0.6451 -0.1145 1.237 0.114 Uiso 1 1 calc R U
H58B H 0.5964 -0.1567 1.1393 0.114 Uiso 1 1 calc R U
C59 C 0.7162(10) -0.1741(7) 1.1429(16) 0.152(7) Uani 1 1 d . .
H59A H 0.7127 -0.2165 1.1912 0.228 Uiso 1 1 calc R U
H59B H 0.7172 -0.1896 1.0648 0.228 Uiso 1 1 calc R U
H59C H 0.766 -0.1473 1.1629 0.228 Uiso 1 1 calc R U
C60 C 0.6105(5) -0.0664(5) 0.9292(8) 0.071(2) Uani 1 1 d . .
H60A H 0.5979 -0.02 0.8917 0.085 Uiso 1 1 calc R U
H60B H 0.6574 -0.0879 0.8925 0.085 Uiso 1 1 calc R U
C61 C 0.5373(7) -0.1166(8) 0.9109(10) 0.111(5) Uani 1 1 d . .
H61A H 0.5257 -0.1231 0.8307 0.166 Uiso 1 1 calc R U
H61B H 0.5495 -0.1633 0.9456 0.166 Uiso 1 1 calc R U
H61C H 0.4899 -0.0953 0.9448 0.166 Uiso 1 1 calc R U
C62 C 0.5521(5) 0.0153(6) 1.1251(8) 0.076(2) Uani 1 1 d . .
H62A H 0.5432 0.0543 1.0696 0.092 Uiso 1 1 calc R U
H62B H 0.5013 -0.0131 1.127 0.092 Uiso 1 1 calc R U
C63 C 0.5697(6) 0.0479(6) 1.2369(10) 0.093(3) Uani 1 1 d . .
H63A H 0.5241 0.0786 1.2566 0.139 Uiso 1 1 calc R U
H63B H 0.5774 0.0096 1.2926 0.139 Uiso 1 1 calc R U
H63C H 0.6193 0.077 1.2351 0.139 Uiso 1 1 calc R U
C64 C 1.0288(3) 0.0442(3) 0.9775(4) 0.0319(11) Uani 1 1 d . .
H64A H 1.0188 0.0968 0.9735 0.038 Uiso 1 1 calc R U
H64B H 1.0443 0.0324 1.0561 0.038 Uiso 1 1 calc R U
C65 C 1.1004(3) 0.0264(3) 0.9055(5) 0.0345(12) Uani 1 1 d . .
H65A H 1.0846 0.0366 0.8265 0.041 Uiso 1 1 calc R U
H65B H 1.1123 -0.0258 0.9119 0.041 Uiso 1 1 calc R U
C66 C 1.1784(3) 0.0692(4) 0.9382(5) 0.0405(13) Uani 1 1 d . .
H66A H 1.192 0.0612 1.0185 0.049 Uiso 1 1 calc R U
H66B H 1.1671 0.1212 0.9277 0.049 Uiso 1 1 calc R U
C67 C 1.2469(4) 0.0612(4) 0.7050(6) 0.0505(15) Uani 1 1 d . .
H67A H 1.294 0.0443 0.6639 0.061 Uiso 1 1 calc R U
H67B H 1.1993 0.0319 0.6798 0.061 Uiso 1 1 calc R U
C68 C 1.2301(6) 0.1405(5) 0.6738(8) 0.075(2) Uani 1 1 d . .
H68A H 1.2197 0.1444 0.593 0.113 Uiso 1 1 calc R U
H68B H 1.1826 0.1575 0.7123 0.113 Uiso 1 1 calc R U
H68C H 1.2775 0.1699 0.6964 0.113 Uiso 1 1 calc R U
C69 C 1.3567(4) 0.1016(5) 0.9088(7) 0.0541(17) Uani 1 1 d . .
H69A H 1.3391 0.1526 0.909 0.065 Uiso 1 1 calc R U
H69B H 1.3708 0.088 0.9871 0.065 Uiso 1 1 calc R U
C70 C 1.4334(4) 0.0961(6) 0.8422(8) 0.077(3) Uani 1 1 d . .
H70A H 1.4756 0.1276 0.8757 0.115 Uiso 1 1 calc R U
H70B H 1.4528 0.0462 0.8432 0.115 Uiso 1 1 calc R U
H70C H 1.4209 0.1111 0.7649 0.115 Uiso 1 1 calc R U
C71 C 1.2917(4) -0.0540(4) 0.8760(6) 0.0482(15) Uani 1 1 d . .
H71A H 1.2464 -0.0822 0.8409 0.058 Uiso 1 1 calc R U
H71B H 1.3412 -0.0652 0.8353 0.058 Uiso 1 1 calc R U
C72 C 1.3050(5) -0.0789(5) 0.9960(7) 0.062(2) Uani 1 1 d . .
H72A H 1.3169 -0.1306 0.9973 0.094 Uiso 1 1 calc R U
H72B H 1.3509 -0.0525 1.0313 0.094 Uiso 1 1 calc R U
H72C H 1.2559 -0.0696 1.0369 0.094 Uiso 1 1 calc R U

loop_
_atom_site_aniso_label
_atom_site_aniso_U_11
_atom_site_aniso_U_22
_atom_site_aniso_U_33
_atom_site_aniso_U_23
_atom_site_aniso_U_13
_atom_site_aniso_U_12
Si1 0.0474(9) 0.0638(12) 0.0509(11) -0.0096(9) 0.0210(8) -0.0151(9)
Si2 0.0371(7) 0.0472(9) 0.0382(9) -0.0002(7) 0.0048(6) -0.0074(7)
Si41 0.0511(10) 0.0566(11) 0.0475(11) -0.0065(8) 0.0221(8) -0.0153(8)
Si42 0.0371(7) 0.0452(9) 0.0385(9) -0.0021(7) 0.0067(6) -0.0057(6)
O1 0.051(2) 0.031(2) 0.029(2) 0.0001(17) 0.0043(16) 0.0058(17)
O2 0.052(2) 0.033(2) 0.034(2) -0.0025(17) 0.0051(17) 0.0038(18)
O3 0.047(2) 0.030(2) 0.029(2) -0.0009(16) 0.0063(16) 0.0039(16)
O4 0.052(2) 0.0305(19) 0.0233(19) 0.0012(16) 0.0058(15) 0.0041(17)
O41 0.048(2) 0.036(2) 0.030(2) 0.0036(17) 0.0017(16) 0.0089(17)
O42 0.053(2) 0.029(2) 0.040(2) -0.0021(18) 0.0031(18) 0.0057(18)
O43 0.051(2) 0.029(2) 0.028(2) -0.0027(16) 0.0075(16) 0.0057(16)
O44 0.050(2) 0.0293(19) 0.025(2) 0.0011(16) 0.0051(15) 0.0043(17)
N1 0.037(2) 0.026(2) 0.027(2) -0.0022(17) 0.0051(17) 0.0005(17)
N41 0.037(2) 0.032(2) 0.024(2) -0.0002(17) 0.0049(16) 0.0034(17)
C1 0.046(3) 0.025(3) 0.043(4) 0.000(2) 0.009(3) 0.005(2)
C2 0.050(3) 0.048(4) 0.045(4) 0.004(3) 0.012(3) 0.003(3)
C3 0.054(4) 0.066(5) 0.067(5) -0.002(4) 0.019(3) -0.007(3)
C4 0.047(4) 0.059(5) 0.080(6) 0.008(4) -0.002(3) 0.004(3)
C5 0.050(4) 0.048(4) 0.063(5) 0.008(3) -0.006(3) -0.002(3)
C6 0.050(3) 0.036(3) 0.043(4) 0.011(3) 0.002(3) 0.003(2)
C7 0.055(3) 0.031(3) 0.033(3) 0.004(2) 0.005(2) 0.003(2)
C8 0.031(2) 0.033(3) 0.032(3) -0.001(2) 0.0052(19) 0.002(2)
C9 0.035(2) 0.028(3) 0.028(3) -0.001(2) 0.0043(19) -0.0004(19)
C10 0.032(2) 0.035(3) 0.026(3) 0.000(2) 0.0049(19) -0.002(2)
C11 0.052(3) 0.031(3) 0.027(3) 0.001(2) 0.001(2) 0.003(2)
C12 0.068(4) 0.039(3) 0.031(3) 0.008(3) 0.006(3) 0.002(3)
C13 0.064(4) 0.036(3) 0.039(3) 0.001(3) 0.005(3) -0.004(3)
C14 0.056(4) 0.036(3) 0.042(3) -0.001(3) -0.002(3) 0.005(3)
C15 0.041(3) 0.031(3) 0.029(3) -0.005(2) 0.008(2) 0.002(2)
C16 0.041(3) 0.045(3) 0.038(3) -0.007(3) 0.010(2) -0.005(2)
C17 0.046(3) 0.054(4) 0.043(4) -0.005(3) 0.014(3) -0.004(3)
C18 0.146(9) 0.072(6) 0.061(5) -0.009(4) 0.037(5) -0.030(6)
C19 0.205(15) 0.092(8) 0.082(7) 0.013(6) 0.029(8) 0.030(9)
C20 0.081(6) 0.077(6) 0.113(8) -0.022(5) 0.057(6) -0.017(5)
C21 0.071(6) 0.075(6) 0.221(16) 0.013(8) 0.074(8) 0.003(5)
C22 0.044(3) 0.078(5) 0.070(5) 0.017(4) 0.003(3) -0.003(3)
C23 0.066(5) 0.126(9) 0.091(7) -0.002(6) -0.006(5) -0.038(6)
C24 0.038(3) 0.031(3) 0.028(3) -0.002(2) 0.005(2) 0.000(2)
C25 0.035(3) 0.041(3) 0.033(3) -0.006(2) 0.006(2) -0.003(2)
C26 0.033(3) 0.038(3) 0.042(3) -0.001(2) 0.005(2) 0.002(2)
C27 0.040(3) 0.055(4) 0.058(4) -0.003(3) 0.010(3) 0.005(3)
C28 0.066(4) 0.061(5) 0.064(5) 0.015(4) 0.009(4) 0.010(4)
C29 0.066(4) 0.077(5) 0.046(4) 0.010(4) -0.003(3) -0.029(4)
C30 0.196(14) 0.072(7) 0.108(9) 0.044(6) -0.086(9) -0.057(8)
C31 0.044(3) 0.063(4) 0.052(4) -0.002(3) 0.008(3) -0.018(3)
C32 0.044(4) 0.098(7) 0.082(6) -0.004(5) 0.012(4) -0.025(4)
C41 0.046(3) 0.031(3) 0.036(3) 0.001(2) 0.007(2) 0.003(2)
C42 0.052(3) 0.056(4) 0.038(3) -0.001(3) 0.010(3) -0.002(3)
C43 0.050(4) 0.075(5) 0.050(4) -0.001(4) 0.016(3) -0.005(3)
C44 0.042(3) 0.054(4) 0.076(5) -0.008(4) -0.003(3) -0.001(3)
C45 0.053(4) 0.055(4) 0.053(4) 0.009(3) -0.009(3) 0.005(3)
C46 0.046(3) 0.041(3) 0.043(4) 0.005(3) 0.003(3) 0.001(3)
C47 0.044(3) 0.031(3) 0.035(3) 0.009(2) 0.004(2) 0.003(2)
C48 0.032(2) 0.037(3) 0.029(3) 0.004(2) 0.0074(19) 0.002(2)
C49 0.036(2) 0.031(3) 0.023(2) 0.002(2) 0.0077(19) 0.001(2)
C50 0.033(2) 0.030(3) 0.032(3) 0.001(2) 0.0054(19) -0.0014(19)
C51 0.051(3) 0.029(3) 0.032(3) 0.004(2) 0.003(2) 0.004(2)
C52 0.059(4) 0.032(3) 0.038(3) 0.004(3) 0.001(3) 0.000(3)
C53 0.070(4) 0.038(3) 0.033(3) 0.003(3) 0.004(3) 0.003(3)
C54 0.053(3) 0.040(3) 0.038(3) 0.003(3) 0.000(3) 0.004(3)
C55 0.041(3) 0.030(3) 0.029(3) 0.001(2) 0.010(2) 0.001(2)
C56 0.039(3) 0.041(3) 0.036(3) -0.002(2) 0.012(2) -0.001(2)
C57 0.040(3) 0.037(3) 0.052(4) -0.008(3) 0.018(3) -0.009(2)
C58 0.114(8) 0.071(6) 0.099(8) 0.022(6) 0.013(6) -0.025(6)
C59 0.161(14) 0.075(7) 0.225(19) 0.059(10) 0.063(13) -0.004(8)
C60 0.060(4) 0.084(6) 0.069(5) -0.007(4) 0.007(4) -0.019(4)
C61 0.093(7) 0.153(12) 0.087(7) -0.032(8) 0.008(6) -0.057(8)
C62 0.059(4) 0.093(7) 0.078(5) -0.002(5) 0.019(4) -0.016(4)
C63 0.079(6) 0.077(6) 0.126(9) -0.037(6) 0.048(6) -0.014(5)
C64 0.041(3) 0.031(3) 0.024(2) -0.002(2) 0.0038(19) 0.001(2)
C65 0.038(3) 0.033(3) 0.032(3) -0.006(2) 0.007(2) -0.002(2)
C66 0.038(3) 0.039(3) 0.045(3) -0.012(3) 0.004(2) -0.002(2)
C67 0.053(3) 0.057(4) 0.042(3) 0.000(3) 0.006(3) -0.006(3)
C68 0.095(6) 0.068(5) 0.063(5) 0.019(4) -0.012(4) -0.010(4)
C69 0.045(3) 0.063(4) 0.054(4) -0.009(3) 0.004(3) -0.016(3)
C70 0.039(3) 0.113(8) 0.078(6) 0.007(5) 0.008(3) -0.022(4)
C71 0.048(3) 0.043(3) 0.054(4) -0.001(3) 0.010(3) 0.002(3)
C72 0.065(4) 0.059(5) 0.064(5) 0.010(4) 0.011(4) 0.008(4)

loop_
_atom_type_symbol
_atom_type_description
_atom_type_scat_dispersion_real
_atom_type_scat_dispersion_imag
_atom_type_scat_source
C C 0.0181 0.0091 'International Tables Vol C Tables 4.2.6.8 and 6.1.1.4'
H H 0 0 'International Tables Vol C Tables 4.2.6.8 and 6.1.1.4'
N N 0.0311 0.018 'International Tables Vol C Tables 4.2.6.8 and 6.1.1.4'
O O 0.0492 0.0322 'International Tables Vol C Tables 4.2.6.8 and 6.1.1.4'
Si Si 0.2541 0.3302 'International Tables Vol C Tables 4.2.6.8 and 6.1.1.4'

loop_
_geom_angle_atom_site_label_1
_geom_angle_atom_site_label_2
_geom_angle_atom_site_label_3
_geom_angle
C20 Si1 C22 117.5(5)
C20 Si1 C17 109.5(4)
C22 Si1 C17 108.8(3)
C20 Si1 C18 108.0(4)
C22 Si1 C18 105.7(4)
C17 Si1 C18 106.9(4)
C27 Si2 C29 109.6(4)
C27 Si2 C26 109.4(3)
C29 Si2 C26 108.9(3)
C27 Si2 C31 111.1(4)
C29 Si2 C31 110.1(3)
C26 Si2 C31 107.8(3)
C58 Si41 C60 111.9(5)
C58 Si41 C57 112.2(5)
C60 Si41 C57 110.8(3)
C58 Si41 C62 110.8(5)
C60 Si41 C62 102.6(4)
C57 Si41 C62 108.0(3)
C66 Si42 C67 110.6(3)
C66 Si42 C69 108.6(3)
C67 Si42 C69 109.7(3)
C66 Si42 C71 109.8(3)
C67 Si42 C71 107.4(4)
C69 Si42 C71 110.7(4)
C8 O1 C7 116.3(4)
C10 O4 C11 122.7(4)
C48 O41 C47 116.8(5)
C50 O44 C51 122.6(4)
C8 N1 C9 123.3(5)
C8 N1 H1 118.4
C9 N1 H1 118.4
C48 N41 C49 123.7(5)
C48 N41 H41 118.2
C49 N41 H41 118.2
C2 C1 C6 118.1(6)
C2 C1 C7 121.4(6)
C6 C1 C7 120.5(5)
C3 C2 C1 121.3(7)
C3 C2 H2 119.4
C1 C2 H2 119.4
C2 C3 C4 119.5(7)
C2 C3 H3 120.3
C4 C3 H3 120.3
C5 C4 C3 119.9(7)
C5 C4 H4 120.1
C3 C4 H4 120.1
C6 C5 C4 120.3(8)
C6 C5 H5 119.8
C4 C5 H5 119.8
C5 C6 C1 121.0(6)
C5 C6 H6 119.5
C1 C6 H6 119.5
O1 C7 C1 111.2(5)
O1 C7 H7A 109.4
C1 C7 H7A 109.4
O1 C7 H7B 109.4
C1 C7 H7B 109.4
H7A C7 H7B 108
O2 C8 N1 126.6(5)
O2 C8 O1 124.9(5)
N1 C8 O1 108.5(5)
N1 C9 C10 105.5(4)
N1 C9 C15 111.1(4)
C10 C9 C15 111.6(4)
N1 C9 C24 111.0(4)
C10 C9 C24 107.1(4)
C15 C9 C24 110.4(4)
O3 C10 O4 126.1(5)
O3 C10 C9 124.1(5)
O4 C10 C9 109.7(5)
O4 C11 C14 107.9(5)
O4 C11 C13 112.6(5)
C14 C11 C13 112.9(5)
O4 C11 C12 101.8(5)
C14 C11 C12 111.8(5)
C13 C11 C12 109.3(5)
C11 C12 H12A 109.5
C11 C12 H12B 109.5
H12A C12 H12B 109.5
C11 C12 H12C 109.5
H12A C12 H12C 109.5
H12B C12 H12C 109.5
C11 C13 H13A 109.5
C11 C13 H13B 109.5
H13A C13 H13B 109.5
C11 C13 H13C 109.5
H13A C13 H13C 109.5
H13B C13 H13C 109.5
C11 C14 H14A 109.5
C11 C14 H14B 109.5
H14A C14 H14B 109.5
C11 C14 H14C 109.5
H14A C14 H14C 109.5
H14B C14 H14C 109.5
C16 C15 C9 115.6(5)
C16 C15 H15A 108.4
C9 C15 H15A 108.4
C16 C15 H15B 108.4
C9 C15 H15B 108.4
H15A C15 H15B 107.4
C15 C16 C17 112.4(5)
C15 C16 H16A 109.1
C17 C16 H16A 109.1
C15 C16 H16B 109.1
C17 C16 H16B 109.1
H16A C16 H16B 107.8
C16 C17 Si1 115.5(5)
C16 C17 H17A 108.4
Si1 C17 H17A 108.4
C16 C17 H17B 108.4
Si1 C17 H17B 108.4
H17A C17 H17B 107.5
C19 C18 Si1 112.9(7)
C19 C18 H18A 109
Si1 C18 H18A 109
C19 C18 H18B 109
Si1 C18 H18B 109
H18A C18 H18B 107.8
C18 C19 H19A 109.5
C18 C19 H19B 109.5
H19A C19 H19B 109.5
C18 C19 H19C 109.5
H19A C19 H19C 109.5
H19B C19 H19C 109.5
C21 C20 Si1 114.9(8)
C21 C20 H20A 108.5
Si1 C20 H20A 108.5
C21 C20 H20B 108.5
Si1 C20 H20B 108.5
H20A C20 H20B 107.5
C20 C21 H21A 109.5
C20 C21 H21B 109.5
H21A C21 H21B 109.5
C20 C21 H21C 109.5
H21A C21 H21C 109.5
H21B C21 H21C 109.5
C23 C22 Si1 114.8(6)
C23 C22 H22A 108.6
Si1 C22 H22A 108.6
C23 C22 H22B 108.6
Si1 C22 H22B 108.6
H22A C22 H22B 107.5
C22 C23 H23A 109.5
C22 C23 H23B 109.5
H23A C23 H23B 109.5
C22 C23 H23C 109.5
H23A C23 H23C 109.5
H23B C23 H23C 109.5
C25 C24 C9 114.4(5)
C25 C24 H24A 108.7
C9 C24 H24A 108.7
C25 C24 H24B 108.7
C9 C24 H24B 108.7
H24A C24 H24B 107.6
C24 C25 C26 112.5(5)
C24 C25 H25A 109.1
C26 C25 H25A 109.1
C24 C25 H25B 109.1
C26 C25 H25B 109.1
H25A C25 H25B 107.8
C25 C26 Si2 113.9(4)
C25 C26 H26A 108.8
Si2 C26 H26A 108.8
C25 C26 H26B 108.8
Si2 C26 H26B 108.8
H26A C26 H26B 107.7
C28 C27 Si2 115.6(6)
C28 C27 H27A 108.4
Si2 C27 H27A 108.4
C28 C27 H27B 108.4
Si2 C27 H27B 108.4
H27A C27 H27B 107.4
C27 C28 H28A 109.5
C27 C28 H28B 109.5
H28A C28 H28B 109.5
C27 C28 H28C 109.5
H28A C28 H28C 109.5
H28B C28 H28C 109.5
C30 C29 Si2 114.3(7)
C30 C29 H29A 108.7
Si2 C29 H29A 108.7
C30 C29 H29B 108.7
Si2 C29 H29B 108.7
H29A C29 H29B 107.6
C29 C30 H30A 109.5
C29 C30 H30B 109.5
H30A C30 H30B 109.5
C29 C30 H30C 109.5
H30A C30 H30C 109.5
H30B C30 H30C 109.5
C32 C31 Si2 114.6(6)
C32 C31 H31A 108.6
Si2 C31 H31A 108.6
C32 C31 H31B 108.6
Si2 C31 H31B 108.6
H31A C31 H31B 107.6
C31 C32 H32A 109.5
C31 C32 H32B 109.5
H32A C32 H32B 109.5
C31 C32 H32C 109.5
H32A C32 H32C 109.5
H32B C32 H32C 109.5
C46 C41 C42 118.3(6)
C46 C41 C47 119.8(5)
C42 C41 C47 121.8(6)
C43 C42 C41 120.7(7)
C43 C42 H42 119.6
C41 C42 H42 119.6
C42 C43 C44 121.1(7)
C42 C43 H43 119.4
C44 C43 H43 119.4
C45 C44 C43 119.0(7)
C45 C44 H44 120.5
C43 C44 H44 120.5
C44 C45 C46 120.0(7)
C44 C45 H45 120
C46 C45 H45 120
C41 C46 C45 120.9(6)
C41 C46 H46 119.6
C45 C46 H46 119.6
O41 C47 C41 110.1(5)
O41 C47 H47A 109.6
C41 C47 H47A 109.6
O41 C47 H47B 109.6
C41 C47 H47B 109.6
H47A C47 H47B 108.2
O42 C48 N41 126.2(5)
O42 C48 O41 123.7(5)
N41 C48 O41 110.1(5)
N41 C49 C50 105.6(5)
N41 C49 C55 111.0(4)
C50 C49 C55 111.0(4)
N41 C49 C64 110.9(4)
C50 C49 C64 107.0(4)
C55 C49 C64 111.0(4)
O43 C50 O44 126.6(5)
O43 C50 C49 123.4(5)
O44 C50 C49 109.9(5)
O44 C51 C54 107.6(5)
O44 C51 C53 102.6(5)
C54 C51 C53 110.7(5)
O44 C51 C52 111.9(5)
C54 C51 C52 113.2(5)
C53 C51 C52 110.4(5)
C51 C52 H52A 109.5
C51 C52 H52B 109.5
H52A C52 H52B 109.5
C51 C52 H52C 109.5
H52A C52 H52C 109.5
H52B C52 H52C 109.5
C51 C53 H53A 109.5
C51 C53 H53B 109.5
H53A C53 H53B 109.5
C51 C53 H53C 109.5
H53A C53 H53C 109.5
H53B C53 H53C 109.5
C51 C54 H54A 109.5
C51 C54 H54B 109.5
H54A C54 H54B 109.5
C51 C54 H54C 109.5
H54A C54 H54C 109.5
H54B C54 H54C 109.5
C56 C55 C49 115.3(5)
C56 C55 H55A 108.5
C49 C55 H55A 108.5
C56 C55 H55B 108.5
C49 C55 H55B 108.5
H55A C55 H55B 107.5
C55 C56 C57 112.0(5)
C55 C56 H56A 109.2
C57 C56 H56A 109.2
C55 C56 H56B 109.2
C57 C56 H56B 109.2
H56A C56 H56B 107.9
C56 C57 Si41 115.2(4)
C56 C57 H57A 108.5
Si41 C57 H57A 108.5
C56 C57 H57B 108.5
Si41 C57 H57B 108.5
H57A C57 H57B 107.5
C59 C58 Si41 116.6(8)
C59 C58 H58A 108.2
Si41 C58 H58A 108.2
C59 C58 H58B 108.2
Si41 C58 H58B 108.2
H58A C58 H58B 107.3
C58 C59 H59A 109.5
C58 C59 H59B 109.5
H59A C59 H59B 109.5
C58 C59 H59C 109.5
H59A C59 H59C 109.5
H59B C59 H59C 109.5
C61 C60 Si41 115.2(7)
C61 C60 H60A 108.5
Si41 C60 H60A 108.5
C61 C60 H60B 108.5
Si41 C60 H60B 108.5
H60A C60 H60B 107.5
C60 C61 H61A 109.5
C60 C61 H61B 109.5
H61A C61 H61B 109.5
C60 C61 H61C 109.5
H61A C61 H61C 109.5
H61B C61 H61C 109.5
C63 C62 Si41 112.9(7)
C63 C62 H62A 109
Si41 C62 H62A 109
C63 C62 H62B 109
Si41 C62 H62B 109
H62A C62 H62B 107.8
C62 C63 H63A 109.5
C62 C63 H63B 109.5
H63A C63 H63B 109.5
C62 C63 H63C 109.5
H63A C63 H63C 109.5
H63B C63 H63C 109.5
C65 C64 C49 114.9(5)
C65 C64 H64A 108.5
C49 C64 H64A 108.5
C65 C64 H64B 108.5
C49 C64 H64B 108.5
H64A C64 H64B 107.5
C64 C65 C66 113.5(5)
C64 C65 H65A 108.9
C66 C65 H65A 108.9
C64 C65 H65B 108.9
C66 C65 H65B 108.9
H65A C65 H65B 107.7
C65 C66 Si42 114.5(4)
C65 C66 H66A 108.6
Si42 C66 H66A 108.6
C65 C66 H66B 108.6
Si42 C66 H66B 108.6
H66A C66 H66B 107.6
C68 C67 Si42 114.5(6)
C68 C67 H67A 108.6
Si42 C67 H67A 108.6
C68 C67 H67B 108.6
Si42 C67 H67B 108.6
H67A C67 H67B 107.6
C67 C68 H68A 109.5
C67 C68 H68B 109.5
H68A C68 H68B 109.5
C67 C68 H68C 109.5
H68A C68 H68C 109.5
H68B C68 H68C 109.5
C70 C69 Si42 116.1(6)
C70 C69 H69A 108.3
Si42 C69 H69A 108.3
C70 C69 H69B 108.3
Si42 C69 H69B 108.3
H69A C69 H69B 107.4
C69 C70 H70A 109.5
C69 C70 H70B 109.5
H70A C70 H70B 109.5
C69 C70 H70C 109.5
H70A C70 H70C 109.5
H70B C70 H70C 109.5
C72 C71 Si42 115.3(5)
C72 C71 H71A 108.5
Si42 C71 H71A 108.5
C72 C71 H71B 108.5
Si42 C71 H71B 108.5
H71A C71 H71B 107.5
C71 C72 H72A 109.5
C71 C72 H72B 109.5
H72A C72 H72B 109.5
C71 C72 H72C 109.5
H72A C72 H72C 109.5
H72B C72 H72C 109.5

loop_
_geom_bond_atom_site_label_1
_geom_bond_atom_site_label_2
_geom_bond_distance
Si1 C20 1.839(8)
Si1 C22 1.839(9)
Si1 C17 1.864(7)
Si1 C18 2.030(11)
Si2 C27 1.866(8)
Si2 C29 1.869(8)
Si2 C26 1.880(6)
Si2 C31 1.887(7)
Si41 C58 1.772(10)
Si41 C60 1.848(9)
Si41 C57 1.880(6)
Si41 C62 1.984(10)
Si42 C66 1.857(6)
Si42 C67 1.873(7)
Si42 C69 1.880(7)
Si42 C71 1.889(7)
O1 C8 1.362(7)
O1 C7 1.446(7)
O2 C8 1.209(7)
O3 C10 1.204(7)
O4 C10 1.348(7)
O4 C11 1.472(7)
O41 C48 1.360(7)
O41 C47 1.448(7)
O42 C48 1.223(7)
O43 C50 1.213(7)
O44 C50 1.320(7)
O44 C51 1.491(7)
N1 C8 1.351(7)
N1 C9 1.474(7)
N1 H1 0.88
N41 C48 1.338(7)
N41 C49 1.467(7)
N41 H41 0.88
C1 C2 1.394(9)
C1 C6 1.399(9)
C1 C7 1.488(9)
C2 C3 1.380(11)
C2 H2 0.95
C3 C4 1.396(13)
C3 H3 0.95
C4 C5 1.381(11)
C4 H4 0.95
C5 C6 1.373(9)
C5 H5 0.95
C6 H6 0.95
C7 H7A 0.99
C7 H7B 0.99
C9 C10 1.523(8)
C9 C15 1.535(7)
C9 C24 1.560(8)
C11 C14 1.513(9)
C11 C13 1.517(9)
C11 C12 1.517(8)
C12 H12A 0.98
C12 H12B 0.98
C12 H12C 0.98
C13 H13A 0.98
C13 H13B 0.98
C13 H13C 0.98
C14 H14A 0.98
C14 H14B 0.98
C14 H14C 0.98
C15 C16 1.518(8)
C15 H15A 0.99
C15 H15B 0.99
C16 C17 1.538(8)
C16 H16A 0.99
C16 H16B 0.99
C17 H17A 0.99
C17 H17B 0.99
C18 C19 1.487(15)
C18 H18A 0.99
C18 H18B 0.99
C19 H19A 0.98
C19 H19B 0.98
C19 H19C 0.98
C20 C21 1.435(14)
C20 H20A 0.99
C20 H20B 0.99
C21 H21A 0.98
C21 H21B 0.98
C21 H21C 0.98
C22 C23 1.548(12)
C22 H22A 0.99
C22 H22B 0.99
C23 H23A 0.98
C23 H23B 0.98
C23 H23C 0.98
C24 C25 1.522(7)
C24 H24A 0.99
C24 H24B 0.99
C25 C26 1.529(8)
C25 H25A 0.99
C25 H25B 0.99
C26 H26A 0.99
C26 H26B 0.99
C27 C28 1.517(11)
C27 H27A 0.99
C27 H27B 0.99
C28 H28A 0.98
C28 H28B 0.98
C28 H28C 0.98
C29 C30 1.530(15)
C29 H29A 0.99
C29 H29B 0.99
C30 H30A 0.98
C30 H30B 0.98
C30 H30C 0.98
C31 C32 1.526(10)
C31 H31A 0.99
C31 H31B 0.99
C32 H32A 0.98
C32 H32B 0.98
C32 H32C 0.98
C41 C46 1.385(9)
C41 C42 1.393(9)
C41 C47 1.504(8)
C42 C43 1.365(10)
C42 H42 0.95
C43 C44 1.389(12)
C43 H43 0.95
C44 C45 1.378(11)
C44 H44 0.95
C45 C46 1.395(9)
C45 H45 0.95
C46 H46 0.95
C47 H47A 0.99
C47 H47B 0.99
C49 C50 1.536(8)
C49 C55 1.540(6)
C49 C64 1.544(8)
C51 C54 1.511(9)
C51 C53 1.515(8)
C51 C52 1.536(9)
C52 H52A 0.98
C52 H52B 0.98
C52 H52C 0.98
C53 H53A 0.98
C53 H53B 0.98
C53 H53C 0.98
C54 H54A 0.98
C54 H54B 0.98
C54 H54C 0.98
C55 C56 1.528(8)
C55 H55A 0.99
C55 H55B 0.99
C56 C57 1.533(7)
C56 H56A 0.99
C56 H56B 0.99
C57 H57A 0.99
C57 H57B 0.99
C58 C59 1.454(18)
C58 H58A 0.99
C58 H58B 0.99
C59 H59A 0.98
C59 H59B 0.98
C59 H59C 0.98
C60 C61 1.532(12)
C60 H60A 0.99
C60 H60B 0.99
C61 H61A 0.98
C61 H61B 0.98
C61 H61C 0.98
C62 C63 1.488(13)
C62 H62A 0.99
C62 H62B 0.99
C63 H63A 0.98
C63 H63B 0.98
C63 H63C 0.98
C64 C65 1.529(7)
C64 H64A 0.99
C64 H64B 0.99
C65 C66 1.546(8)
C65 H65A 0.99
C65 H65B 0.99
C66 H66A 0.99
C66 H66B 0.99
C67 C68 1.539(12)
C67 H67A 0.99
C67 H67B 0.99
C68 H68A 0.98
C68 H68B 0.98
C68 H68C 0.98
C69 C70 1.529(10)
C69 H69A 0.99
C69 H69B 0.99
C70 H70A 0.98
C70 H70B 0.98
C70 H70C 0.98
C71 C72 1.518(11)
C71 H71A 0.99
C71 H71B 0.99
C72 H72A 0.98
C72 H72B 0.98
C72 H72C 0.98

loop_
_geom_torsion_atom_site_label_1
_geom_torsion_atom_site_label_2
_geom_torsion_atom_site_label_3
_geom_torsion_atom_site_label_4
_geom_torsion
C6 C1 C2 C3 1.1(10)
C7 C1 C2 C3 -178.3(7)
C1 C2 C3 C4 0.4(12)
C2 C3 C4 C5 -0.9(14)
C3 C4 C5 C6 -0.2(13)
C4 C5 C6 C1 1.8(12)
C2 C1 C6 C5 -2.3(10)
C7 C1 C6 C5 177.2(6)
C8 O1 C7 C1 108.3(6)
C2 C1 C7 O1 -52.4(8)
C6 C1 C7 O1 128.2(6)
C9 N1 C8 O2 2.9(8)
C9 N1 C8 O1 -178.5(4)
C7 O1 C8 O2 2.9(8)
C7 O1 C8 N1 -175.7(4)
C8 N1 C9 C10 -179.9(4)
C8 N1 C9 C15 -58.8(6)
C8 N1 C9 C24 64.4(6)
C11 O4 C10 O3 -8.0(8)
C11 O4 C10 C9 168.4(5)
N1 C9 C10 O3 -18.9(7)
C15 C9 C10 O3 -139.6(5)
C24 C9 C10 O3 99.5(6)
N1 C9 C10 O4 164.6(4)
C15 C9 C10 O4 43.9(6)
C24 C9 C10 O4 -77.0(5)
C10 O4 C11 C14 -73.9(6)
C10 O4 C11 C13 51.4(7)
C10 O4 C11 C12 168.3(5)
N1 C9 C15 C16 -59.0(7)
C10 C9 C15 C16 58.4(7)
C24 C9 C15 C16 177.3(5)
C9 C15 C16 C17 -179.1(5)
C15 C16 C17 Si1 176.9(5)
C20 Si1 C17 C16 178.8(6)
C22 Si1 C17 C16 49.3(7)
C18 Si1 C17 C16 -64.4(6)
C22 Si1 C20 C21 62.9(11)
C17 Si1 C20 C21 -61.8(11)
C18 Si1 C20 C21 -177.9(10)
C20 Si1 C22 C23 63.6(9)
C17 Si1 C22 C23 -171.4(7)
C18 Si1 C22 C23 -56.9(8)
N1 C9 C24 C25 57.1(6)
C10 C9 C24 C25 -57.6(6)
C15 C9 C24 C25 -179.2(5)
C9 C24 C25 C26 -177.2(5)
C24 C25 C26 Si2 -178.8(4)
C27 Si2 C26 C25 59.2(5)
C29 Si2 C26 C25 -60.5(6)
C31 Si2 C26 C25 -180.0(5)
C29 Si2 C27 C28 172.1(5)
C26 Si2 C27 C28 52.8(6)
C31 Si2 C27 C28 -66.0(6)
C27 Si2 C29 C30 -172.7(7)
C26 Si2 C29 C30 -53.0(8)
C31 Si2 C29 C30 64.9(8)
C27 Si2 C31 C32 -68.5(7)
C29 Si2 C31 C32 53.0(8)
C26 Si2 C31 C32 171.6(6)
C46 C41 C42 C43 0.5(11)
C47 C41 C42 C43 178.1(7)
C41 C42 C43 C44 -1.2(13)
C42 C43 C44 C45 0.6(13)
C43 C44 C45 C46 0.7(12)
C42 C41 C46 C45 0.8(10)
C47 C41 C46 C45 -176.8(6)
C44 C45 C46 C41 -1.4(11)
C48 O41 C47 C41 -107.2(6)
C46 C41 C47 O41 -131.0(6)
C42 C41 C47 O41 51.5(8)
C49 N41 C48 O42 -2.1(8)
C49 N41 C48 O41 179.4(4)
C47 O41 C48 O42 -3.8(8)
C47 O41 C48 N41 174.8(4)
C48 N41 C49 C50 177.2(5)
C48 N41 C49 C55 56.8(6)
C48 N41 C49 C64 -67.2(6)
C51 O44 C50 O43 9.7(9)
C51 O44 C50 C49 -168.4(5)
N41 C49 C50 O43 18.2(7)
C55 C49 C50 O43 138.6(5)
C64 C49 C50 O43 -100.1(6)
N41 C49 C50 O44 -163.7(4)
C55 C49 C50 O44 -43.3(6)
C64 C49 C50 O44 78.0(5)
C50 O44 C51 C54 73.4(7)
C50 O44 C51 C53 -169.8(5)
C50 O44 C51 C52 -51.5(7)
N41 C49 C55 C56 58.6(6)
C50 C49 C55 C56 -58.6(7)
C64 C49 C55 C56 -177.6(5)
C49 C55 C56 C57 177.9(5)
C55 C56 C57 Si41 -173.5(4)
C58 Si41 C57 C56 89.0(7)
C60 Si41 C57 C56 -36.9(7)
C62 Si41 C57 C56 -148.6(5)
C60 Si41 C58 C59 75.6(13)
C57 Si41 C58 C59 -49.7(13)
C62 Si41 C58 C59 -170.5(11)
C58 Si41 C60 C61 47.1(10)
C57 Si41 C60 C61 173.2(8)
C62 Si41 C60 C61 -71.8(9)
N41 C49 C64 C65 -58.3(6)
C50 C49 C64 C65 56.4(6)
C55 C49 C64 C65 177.7(5)
C49 C64 C65 C66 177.8(5)
C64 C65 C66 Si42 176.7(4)
C67 Si42 C66 C65 59.9(6)
C69 Si42 C66 C65 -179.7(5)
C71 Si42 C66 C65 -58.6(6)
C66 Si42 C67 C68 62.8(6)
C69 Si42 C67 C68 -57.0(7)
C71 Si42 C67 C68 -177.3(6)
C66 Si42 C69 C70 -172.5(7)
C67 Si42 C69 C70 -51.5(8)
C71 Si42 C69 C70 66.9(7)
C66 Si42 C71 C72 -55.6(6)
C67 Si42 C71 C72 -176.0(5)
C69 Si42 C71 C72 64.3(6)
